data_4518186
loop_
_publ_author_name
'Kang, Taeho'
'Erbay, Tu\(g\,ce G.'
'Xu, Kane L.'
'Gallego, Gary M.'
'Burtea, Alexander'
'Nair, Sajiv K.'
'Patman, Ryan L.'
'Zhou, Ru'
'Sutton, Scott C.'
'McAlpine, Indrawan J.'
'Liu, Peng'
'Engle, Keary M.'

_publ_section_title
;
 Multifaceted Substrate--Ligand Interactions Promote the Copper-Catalyzed
 Hydroboration of Benzylidenecyclobutanes and Related Compounds
;
_journal_name_full 'ACS Catalysis'
_journal_page_first 13075
_journal_page_last 13083
_journal_paper_doi 10.1021/acscatal.0c03622
_journal_year 2020
_chemical_formula_moiety 'C68 H40 Cl2 Cu2 F24 P4, 3(C4 H8 O)'
_chemical_formula_sum 'C80 H64 Cl2 Cu2 F24 O3 P4'
_chemical_formula_weight 1851.17
_space_group_crystal_system triclinic
_space_group_IT_number 2
_space_group_name_Hall '-P 1'
_space_group_name_H-M_alt 'P -1'
_atom_sites_solution_hydrogens geom
_atom_sites_solution_primary dual
_audit_creation_date 2020-07-14
_audit_creation_method
;
Olex2 1.2-beta
(compiled 2018.05.29 svn.r3508 for OlexSys, GUI svn.r5506)
;
_cell_angle_alpha 69.9060(10)
_cell_angle_beta 77.0810(10)
_cell_angle_gamma 64.8240(10)
_cell_formula_units_Z 2
_cell_length_a 16.4338(8)
_cell_length_b 16.5229(8)
_cell_length_c 17.2231(8)
_cell_measurement_reflns_used 9911
_cell_measurement_temperature 100(2)
_cell_measurement_theta_max 25.66
_cell_measurement_theta_min 2.31
_cell_volume 3958.2(3)
_computing_cell_refinement 'SAINT v8.38A (Bruker, 2017)'
_computing_data_collection 'APEX3 v2017.3-0 (Bruker, 2017)'
_computing_data_reduction 'SAINT v8.38A (Bruker, 2017)'
_computing_molecular_graphics 'Olex2 (Dolomanov et al., 2009)'
_computing_publication_material 'Olex2 (Dolomanov et al., 2009)'
_computing_structure_refinement 'XL (Sheldrick, 2008)'
_computing_structure_solution 'ShelXT (Sheldrick, 2015)'
_diffrn_ambient_temperature 100.15
_diffrn_detector 'Bruker APEX-II CCD'
_diffrn_detector_area_resol_mean 8.258
_diffrn_detector_type 'CCD Area Detector'
_diffrn_measured_fraction_theta_full 1.000
_diffrn_measured_fraction_theta_max 1.000
_diffrn_measurement_device 'Kappa Four-Circle Diffractometer'
_diffrn_measurement_device_type 'Bruker APEX II Ultra'
_diffrn_measurement_method '\w and \f scans'
_diffrn_radiation_monochromator 'Double Bounce Multilayer Mirrors'
_diffrn_radiation_probe x-ray
_diffrn_radiation_type MoK\a
_diffrn_radiation_wavelength 0.71073
_diffrn_reflns_av_R_equivalents 0.0392
_diffrn_reflns_av_unetI/netI 0.0348
_diffrn_reflns_Laue_measured_fraction_full 1.000
_diffrn_reflns_Laue_measured_fraction_max 1.000
_diffrn_reflns_limit_h_max 19
_diffrn_reflns_limit_h_min -19
_diffrn_reflns_limit_k_max 19
_diffrn_reflns_limit_k_min -19
_diffrn_reflns_limit_l_max 20
_diffrn_reflns_limit_l_min -20
_diffrn_reflns_number 71380
_diffrn_reflns_point_group_measured_fraction_full 1.000
_diffrn_reflns_point_group_measured_fraction_max 1.000
_diffrn_reflns_theta_full 25.242
_diffrn_reflns_theta_max 25.350
_diffrn_reflns_theta_min 1.264
_diffrn_source 'Micro Focus Rotating Anode'
_diffrn_source_type 'Bruker TXS'
_diffrn_standards_number 0
_exptl_absorpt_coefficient_mu 0.791
_exptl_absorpt_correction_T_max 0.5624
_exptl_absorpt_correction_T_min 0.5371
_exptl_absorpt_correction_type multi-scan
_exptl_absorpt_process_details
'SADABS-2016/2 (Bruker,2016/2) was used for absorption correction. wR2(int) was 0.0503 before and 0.0429 after correction. The Ratio of minimum to maximum transmission is 0.9482. The \l/2 correction factor is Not present.'
_exptl_crystal_colour yellow
_exptl_crystal_colour_primary yellow
_exptl_crystal_density_diffrn 1.553
_exptl_crystal_description block
_exptl_crystal_F_000 1872
_exptl_crystal_size_max 0.18
_exptl_crystal_size_mid 0.165
_exptl_crystal_size_min 0.14
_refine_diff_density_max 1.226
_refine_diff_density_min -0.605
_refine_diff_density_rms 0.087
_refine_ls_extinction_method none
_refine_ls_goodness_of_fit_ref 1.028
_refine_ls_hydrogen_treatment constr
_refine_ls_matrix_type full
_refine_ls_number_parameters 1059
_refine_ls_number_reflns 14506
_refine_ls_number_restraints 65
_refine_ls_restrained_S_all 1.032
_refine_ls_R_factor_all 0.0751
_refine_ls_R_factor_gt 0.0497
_refine_ls_shift/su_max 0.001
_refine_ls_shift/su_mean 0.000
_refine_ls_structure_factor_coef Fsqd
_refine_ls_weighting_details 'w=1/[\s^2^(Fo^2^)+(0.0627P)^2^+9.8178P] where P=(Fo^2^+2Fc^2^)/3'
_refine_ls_weighting_scheme calc
_refine_ls_wR_factor_gt 0.1228
_refine_ls_wR_factor_ref 0.1425
_reflns_Friedel_coverage 0.000
_reflns_number_gt 10889
_reflns_number_total 14506
_reflns_threshold_expression 'I > 2\s(I)'
_cod_data_source_file cs0c03622_si_003.cif
_cod_data_source_block engle243
_cod_depositor_comments
;
The following automatic conversions were performed:

data item '_diffrn_radiation_probe' value 'X-ray' was changed to
'x-ray' in accordance with the
/home/data/users/saulius/crontab/automatic-downloads/rss-feeds/ACS/lib/dictionaries/cif_core.dic
dictionary named 'cif_core.dic' version 2.4.2 last updated on
2011-04-26.

Automatic conversion script
Id: cif_fix_values 7556 2019-12-06 15:28:31Z antanas 
;
_cod_original_cell_volume 3958.3(3)
_cod_database_code 4518186
_shelx_shelxl_version_number 2016/6
_shelx_space_group_comment
;
The symmetry employed for this shelxl refinement is uniquely defined
by the following loop, which should always be used as a source of
symmetry information in preference to the above space-group names.
They are only intended as comments.
;
_shelx_estimated_absorpt_t_max 0.897
_shelx_estimated_absorpt_t_min 0.871
_olex2_refinement_description
;
1. Fixed Uiso
 At 1.2 times of:
  All C(H) groups, All C(H,H) groups, All C(H,H,H,H) groups
2. Restrained distances
 O2-C8S \\sim O2-C8T
 with sigma of 0.005
 C8S-C7S \\sim C8T-C7S
 with sigma of 0.005
 F3-C13 \\sim F2A-C13 \\sim F2-C13 \\sim F1A-C13 \\sim F1-C13 \\sim F3A-C13
 with sigma of 0.01
 F5-C20 \\sim F5A-C20 \\sim F4-C20 \\sim F4A-C20 \\sim F6-C20 \\sim F6A-C20
 with sigma of 0.01
 F4A-F5A \\sim F5A-F6A \\sim F4A-F6A
 with sigma of 0.01
3. Uiso/Uaniso restraints and constraints
Uanis(C8T) = Uanis(C8S)
Uanis(F3) = Uanis(F1A)
Uanis(F2) = Uanis(F3A)
Uanis(F1) = Uanis(F2A)
Uanis(F5) = Uanis(F4A)
Uanis(F4) = Uanis(F6A)
Uanis(F5A) = Uanis(F6)
4. Rigid body (RIGU) restrains
 O3, C12S, C11S, C10S, C9S
 with sigma for 1-2 distances of 0.002 and sigma for 1-3 distances of 0.004
5. Others
 Sof(H7SC)=Sof(H7SD)=Sof(C8T)=Sof(H8TA)=Sof(H8TB)=1-FVAR(1)
 Sof(H7SA)=Sof(H7SB)=Sof(C8S)=Sof(H8SA)=Sof(H8SB)=FVAR(1)
 Sof(F1A)=Sof(F2A)=Sof(F3A)=Sof(F4A)=Sof(F5A)=Sof(F6A)=1-FVAR(2)
 Sof(F1)=Sof(F2)=Sof(F3)=Sof(F4)=Sof(F5)=Sof(F6)=FVAR(2)
6.a Secondary CH2 refined with riding coordinates:
 C5S(H5SA,H5SB), C6S(H6SA,H6SB), C7S(H7SA,H7SB), C7S(H7SC,H7SD), C8S(H8SA,
 H8SB), C1S(H1SA,H1SB), C2S(H2SA,H2SB), C3S(H3SA,H3SB), C4S(H4SA,H4SB),
 C9S(H9SA,H9SB), C10S(H10A,H10B), C11S(H11A,H11B), C12S(H12A,H12B), C8T(H8TA,
 H8TB)
6.b Aromatic/amide H refined with riding coordinates:
 C2(H2), C3(H3), C4(H4), C5(H5), C8(H8), C9(H9), C11(H11), C12(H12), C15(H15),
 C16(H16), C18(H18), C19(H19), C22(H22), C23(H23), C25(H25), C26(H26), C29(H29),
  C30(H30), C32(H32), C33(H33), C36(H36), C37(H37), C38(H38), C39(H39),
 C42(H42), C43(H43), C45(H45), C46(H46), C49(H49), C50(H50), C52(H52), C53(H53),
  C56(H56), C57(H57), C59(H59), C60(H60), C63(H63), C64(H64), C66(H66), C67(H67)
;
_olex2_submission_special_instructions 'No special instructions were received'

loop_
_space_group_symop_operation_xyz
'x, y, z'
'-x, -y, -z'

loop_
_atom_site_label
_atom_site_type_symbol
_atom_site_fract_x
_atom_site_fract_y
_atom_site_fract_z
_atom_site_U_iso_or_equiv
_atom_site_adp_type
_atom_site_occupancy
_atom_site_site_symmetry_order
_atom_site_calc_flag
_atom_site_refinement_flags_posn
_atom_site_refinement_flags_adp
_atom_site_refinement_flags_occupancy
_atom_site_disorder_assembly
_atom_site_disorder_group
Cu1 Cu 0.26095(3) 0.40348(3) 0.40948(3) 0.02538(12) Uani 1 1 d . . . . .
Cu2 Cu 0.25550(3) 0.55436(3) 0.27139(3) 0.02837(13) Uani 1 1 d . . . . .
Cl1 Cl 0.15405(6) 0.47898(6) 0.31295(6) 0.0297(2) Uani 1 1 d . . . . .
Cl2 Cl 0.32095(7) 0.51621(7) 0.39226(6) 0.0319(2) Uani 1 1 d . . . . .
P1 P 0.20892(6) 0.35772(6) 0.54310(6) 0.0215(2) Uani 1 1 d . . . . .
P2 P 0.35756(6) 0.25390(6) 0.42338(6) 0.0226(2) Uani 1 1 d . . . . .
P3 P 0.36163(6) 0.51007(6) 0.16960(6) 0.0259(2) Uani 1 1 d . . . . .
P4 P 0.19986(7) 0.69341(7) 0.17887(6) 0.0278(2) Uani 1 1 d . . . . .
F1 F 0.0262(3) 0.7103(2) 0.7152(3) 0.0685(12) Uani 0.865(3) 1 d D . P A 1
F2 F 0.0726(3) 0.6001(3) 0.8247(2) 0.0658(10) Uani 0.865(3) 1 d D . P A 1
F3 F 0.1620(2) 0.6589(3) 0.7448(3) 0.0694(11) Uani 0.865(3) 1 d D . P A 1
F4 F -0.0637(4) 0.1195(4) 0.6409(4) 0.122(2) Uani 0.865(3) 1 d D . P A 1
F5 F -0.1592(2) 0.2562(3) 0.6037(3) 0.0747(13) Uani 0.865(3) 1 d D . P A 1
F6 F -0.0827(3) 0.1896(4) 0.5139(3) 0.0733(12) Uani 0.865(3) 1 d D . P A 1
F7 F 0.79584(17) 0.0317(2) 0.31150(18) 0.0629(9) Uani 1 1 d . . . . .
F8 F 0.79118(18) 0.1705(2) 0.2806(2) 0.0647(8) Uani 1 1 d . . . . .
F9 F 0.75681(17) 0.12692(19) 0.19416(16) 0.0502(7) Uani 1 1 d . . . . .
F10 F 0.2040(2) -0.0418(2) 0.3741(3) 0.0862(12) Uani 1 1 d . . . . .
F11 F 0.1483(3) -0.0393(3) 0.4968(3) 0.1078(16) Uani 1 1 d . . . . .
F12 F 0.0792(2) 0.0652(2) 0.3937(2) 0.0698(9) Uani 1 1 d . . . . .
F13 F 0.4863(2) 0.11977(17) 0.06403(17) 0.0529(7) Uani 1 1 d . . . . .
F14 F 0.60581(18) 0.08158(18) 0.1203(2) 0.0582(8) Uani 1 1 d . . . . .
F15 F 0.4904(2) 0.06121(17) 0.19547(17) 0.0589(8) Uani 1 1 d . . . . .
F16 F 0.6603(3) 0.7168(2) 0.0823(2) 0.0918(13) Uani 1 1 d . . . . .
F17 F 0.7393(2) 0.5810(2) 0.1515(2) 0.0687(9) Uani 1 1 d . . . . .
F18 F 0.6473(3) 0.6765(3) 0.2139(3) 0.0962(13) Uani 1 1 d . . . . .
F19 F 0.4809(2) 0.9101(2) 0.1299(2) 0.0804(11) Uani 1 1 d . . . . .
F20 F 0.3716(3) 0.9828(3) 0.2028(3) 0.1130(16) Uani 1 1 d . . . . .
F21 F 0.3734(3) 1.0239(2) 0.0699(3) 0.1040(16) Uani 1 1 d . . . . .
F22 F -0.24964(15) 0.93474(17) 0.21699(15) 0.0438(6) Uani 1 1 d . . . . .
F23 F -0.21483(17) 1.00481(19) 0.09202(16) 0.0554(8) Uani 1 1 d . . . . .
F24 F -0.23705(19) 0.8786(2) 0.1187(2) 0.0651(8) Uani 1 1 d . . . . .
C1 C 0.3095(2) 0.2607(2) 0.5878(2) 0.0225(7) Uani 1 1 d . . . . .
C2 C 0.3223(3) 0.2332(3) 0.6716(2) 0.0266(8) Uani 1 1 d . . . . .
H2 H 0.276429 0.263542 0.708390 0.032 Uiso 1 1 calc R . . . .
C3 C 0.4012(3) 0.1622(3) 0.7021(2) 0.0291(8) Uani 1 1 d . . . . .
H3 H 0.408977 0.143360 0.759499 0.035 Uiso 1 1 calc R . . . .
C4 C 0.4683(3) 0.1189(3) 0.6488(2) 0.0290(8) Uani 1 1 d . . . . .
H4 H 0.522744 0.070859 0.669530 0.035 Uiso 1 1 calc R . . . .
C5 C 0.4568(3) 0.1450(2) 0.5653(2) 0.0267(8) Uani 1 1 d . . . . .
H5 H 0.503518 0.114453 0.529210 0.032 Uiso 1 1 calc R . . . .
C6 C 0.3773(2) 0.2158(2) 0.5335(2) 0.0233(8) Uani 1 1 d . . . . .
C7 C 0.1717(2) 0.4338(2) 0.6105(2) 0.0229(7) Uani 1 1 d . . . . .
C8 C 0.2303(3) 0.4755(3) 0.6090(2) 0.0287(8) Uani 1 1 d . . . . .
H8 H 0.287297 0.459811 0.577402 0.034 Uiso 1 1 calc R . . . .
C9 C 0.2062(3) 0.5396(3) 0.6532(2) 0.0327(9) Uani 1 1 d . . . . .
H9 H 0.246822 0.566687 0.653254 0.039 Uiso 1 1 calc R . . . .
C10 C 0.1220(3) 0.5636(3) 0.6974(2) 0.0314(9) Uani 1 1 d . . . . .
C11 C 0.0627(3) 0.5239(3) 0.6982(2) 0.0302(9) Uani 1 1 d . . . . .
H11 H 0.004870 0.541454 0.728161 0.036 Uiso 1 1 calc R . . . .
C12 C 0.0880(3) 0.4584(2) 0.6551(2) 0.0262(8) Uani 1 1 d . . . . .
H12 H 0.047761 0.430337 0.656292 0.031 Uiso 1 1 calc R . . . .
C13 C 0.0950(3) 0.6342(3) 0.7440(3) 0.0446(11) Uani 1 1 d D . . . .
C14 C 0.1238(2) 0.3082(2) 0.5621(2) 0.0232(8) Uani 1 1 d . . . . .
C15 C 0.1344(3) 0.2189(3) 0.6116(2) 0.0292(8) Uani 1 1 d . . . . .
H15 H 0.186873 0.181425 0.640671 0.035 Uiso 1 1 calc R . . . .
C16 C 0.0695(3) 0.1838(3) 0.6192(3) 0.0342(9) Uani 1 1 d . . . . .
H16 H 0.077662 0.122292 0.653043 0.041 Uiso 1 1 calc R . . . .
C17 C -0.0071(3) 0.2376(3) 0.5779(2) 0.0305(9) Uani 1 1 d . . . . .
C18 C -0.0181(3) 0.3271(3) 0.5280(3) 0.0393(10) Uani 1 1 d . . . . .
H18 H -0.071135 0.364833 0.499830 0.047 Uiso 1 1 calc R . . . .
C19 C 0.0473(3) 0.3614(3) 0.5194(3) 0.0346(9) Uani 1 1 d . . . . .
H19 H 0.040143 0.422030 0.483847 0.041 Uiso 1 1 calc R . . . .
C20 C -0.0768(3) 0.1992(3) 0.5847(3) 0.0434(11) Uani 1 1 d D . . . .
C21 C 0.3042(2) 0.1781(2) 0.4206(2) 0.0245(8) Uani 1 1 d . . . . .
C22 C 0.3268(3) 0.0862(3) 0.4713(2) 0.0288(8) Uani 1 1 d . . . . .
H22 H 0.374630 0.059446 0.505862 0.035 Uiso 1 1 calc R . . . .
C23 C 0.2795(3) 0.0341(3) 0.4710(2) 0.0335(9) Uani 1 1 d . . . . .
H23 H 0.295396 -0.028434 0.505065 0.040 Uiso 1 1 calc R . . . .
C24 C 0.2096(3) 0.0729(3) 0.4215(3) 0.0371(10) Uani 1 1 d . . . . .
C25 C 0.1869(3) 0.1640(3) 0.3713(3) 0.0427(11) Uani 1 1 d . . . . .
H25 H 0.138866 0.190421 0.336921 0.051 Uiso 1 1 calc R . . . .
C26 C 0.2337(3) 0.2163(3) 0.3711(3) 0.0341(9) Uani 1 1 d . . . . .
H26 H 0.217557 0.278767 0.336802 0.041 Uiso 1 1 calc R . . . .
C27 C 0.1589(4) 0.0154(3) 0.4222(4) 0.0542(13) Uani 1 1 d . . . . .
C28 C 0.4725(2) 0.2094(2) 0.3754(2) 0.0247(8) Uani 1 1 d . . . . .
C29 C 0.5137(3) 0.1258(3) 0.3541(2) 0.0268(8) Uani 1 1 d . . . . .
H29 H 0.480079 0.088643 0.361413 0.032 Uiso 1 1 calc R . . . .
C30 C 0.6032(3) 0.0967(3) 0.3224(2) 0.0310(9) Uani 1 1 d . . . . .
H30 H 0.631120 0.039201 0.308822 0.037 Uiso 1 1 calc R . . . .
C31 C 0.6522(3) 0.1515(3) 0.3103(2) 0.0289(8) Uani 1 1 d . . . . .
C32 C 0.6117(3) 0.2352(3) 0.3294(2) 0.0319(9) Uani 1 1 d . . . . .
H32 H 0.644953 0.273255 0.320177 0.038 Uiso 1 1 calc R . . . .
C33 C 0.5223(3) 0.2638(3) 0.3622(2) 0.0310(9) Uani 1 1 d . . . . .
H33 H 0.494727 0.321306 0.375694 0.037 Uiso 1 1 calc R . . . .
C34 C 0.7487(3) 0.1202(3) 0.2748(3) 0.0380(10) Uani 1 1 d . . . . .
C35 C 0.3028(2) 0.5800(3) 0.0756(2) 0.0267(8) Uani 1 1 d . . . . .
C36 C 0.3254(3) 0.5536(3) 0.0031(2) 0.0280(8) Uani 1 1 d . . . . .
H36 H 0.375540 0.497684 0.000117 0.034 Uiso 1 1 calc R . . . .
C37 C 0.2760(3) 0.6075(3) -0.0654(2) 0.0335(9) Uani 1 1 d . . . . .
H37 H 0.291503 0.587820 -0.114321 0.040 Uiso 1 1 calc R . . . .
C38 C 0.2042(3) 0.6902(3) -0.0617(2) 0.0343(9) Uani 1 1 d . . . . .
H38 H 0.170516 0.727885 -0.108441 0.041 Uiso 1 1 calc R . . . .
C39 C 0.1814(3) 0.7178(3) 0.0103(2) 0.0313(9) Uani 1 1 d . . . . .
H39 H 0.132577 0.775051 0.012119 0.038 Uiso 1 1 calc R . . . .
C40 C 0.2290(2) 0.6631(2) 0.0802(2) 0.0256(8) Uani 1 1 d . . . . .
C41 C 0.4141(3) 0.3936(3) 0.1563(2) 0.0274(8) Uani 1 1 d . . . . .
C42 C 0.5051(3) 0.3500(3) 0.1351(2) 0.0272(8) Uani 1 1 d . . . . .
H42 H 0.544548 0.381486 0.126091 0.033 Uiso 1 1 calc R . . . .
C43 C 0.5391(3) 0.2608(3) 0.1270(2) 0.0293(8) Uani 1 1 d . . . . .
H43 H 0.601673 0.230975 0.112453 0.035 Uiso 1 1 calc R . . . .
C44 C 0.4816(3) 0.2154(3) 0.1400(2) 0.0305(9) Uani 1 1 d . . . . .
C45 C 0.3907(3) 0.2574(3) 0.1627(3) 0.0356(10) Uani 1 1 d . . . . .
H45 H 0.351620 0.225468 0.172042 0.043 Uiso 1 1 calc R . . . .
C46 C 0.3570(3) 0.3461(3) 0.1717(3) 0.0338(9) Uani 1 1 d . . . . .
H46 H 0.294825 0.374716 0.188518 0.041 Uiso 1 1 calc R . . . .
C47 C 0.5160(3) 0.1199(3) 0.1294(3) 0.0376(10) Uani 1 1 d . . . . .
C48 C 0.4536(2) 0.5484(2) 0.1571(2) 0.0263(8) Uani 1 1 d . . . . .
C49 C 0.5091(3) 0.5107(3) 0.2219(2) 0.0337(9) Uani 1 1 d . . . . .
H49 H 0.500853 0.462834 0.268897 0.040 Uiso 1 1 calc R . . . .
C50 C 0.5753(3) 0.5420(3) 0.2183(3) 0.0362(9) Uani 1 1 d . . . . .
H50 H 0.613283 0.515092 0.262221 0.043 Uiso 1 1 calc R . . . .
C51 C 0.5867(3) 0.6133(3) 0.1504(3) 0.0323(9) Uani 1 1 d . . . . .
C52 C 0.5317(3) 0.6524(3) 0.0864(2) 0.0318(9) Uani 1 1 d . . . . .
H52 H 0.539193 0.701522 0.040334 0.038 Uiso 1 1 calc R . . . .
C53 C 0.4659(3) 0.6199(3) 0.0896(2) 0.0287(8) Uani 1 1 d . . . . .
H53 H 0.428476 0.646724 0.045313 0.034 Uiso 1 1 calc R . . . .
C54 C 0.6584(3) 0.6471(3) 0.1479(3) 0.0456(11) Uani 1 1 d . . . . .
C55 C 0.2567(3) 0.7721(3) 0.1627(2) 0.0300(9) Uani 1 1 d . . . . .
C56 C 0.2994(3) 0.7632(3) 0.2274(3) 0.0374(10) Uani 1 1 d . . . . .
H56 H 0.298120 0.717030 0.278518 0.045 Uiso 1 1 calc R . . . .
C57 C 0.3436(3) 0.8205(3) 0.2185(3) 0.0497(12) Uani 1 1 d . . . . .
H57 H 0.372201 0.814098 0.263670 0.060 Uiso 1 1 calc R . . . .
C58 C 0.3467(3) 0.8872(3) 0.1445(3) 0.0436(11) Uani 1 1 d . . . . .
C59 C 0.3073(3) 0.8953(3) 0.0778(3) 0.0408(10) Uani 1 1 d . . . . .
H59 H 0.311130 0.939831 0.026110 0.049 Uiso 1 1 calc R . . . .
C60 C 0.2625(3) 0.8383(3) 0.0869(3) 0.0345(9) Uani 1 1 d . . . . .
H60 H 0.235190 0.843869 0.041175 0.041 Uiso 1 1 calc R . . . .
C61 C 0.3925(4) 0.9506(4) 0.1363(4) 0.0597(14) Uani 1 1 d . . . . .
C62 C 0.0800(3) 0.7664(3) 0.1730(2) 0.0313(9) Uani 1 1 d . . . . .
C63 C 0.0232(3) 0.7197(3) 0.1835(3) 0.0351(9) Uani 1 1 d . . . . .
H63 H 0.047017 0.653595 0.196700 0.042 Uiso 1 1 calc R . . . .
C64 C -0.0672(3) 0.7695(3) 0.1747(3) 0.0378(10) Uani 1 1 d . . . . .
H64 H -0.105939 0.737976 0.180609 0.045 Uiso 1 1 calc R . . . .
C65 C -0.1020(3) 0.8658(3) 0.1572(2) 0.0353(9) Uani 1 1 d . . . . .
C66 C -0.0470(3) 0.9118(3) 0.1503(3) 0.0409(10) Uani 1 1 d . . . . .
H66 H -0.071484 0.977596 0.140035 0.049 Uiso 1 1 calc R . . . .
C67 C 0.0444(3) 0.8619(3) 0.1585(3) 0.0381(10) Uani 1 1 d . . . . .
H67 H 0.082636 0.893425 0.154186 0.046 Uiso 1 1 calc R . . . .
C68 C -0.1999(3) 0.9200(3) 0.1461(3) 0.0407(10) Uani 1 1 d . . . . .
O2 O 0.0194(2) 0.8915(3) -0.1250(2) 0.0571(9) Uani 1 1 d D . . . .
C5S C -0.0113(3) 0.9071(4) -0.2011(3) 0.0541(13) Uani 1 1 d . . . . .
H5SA H 0.020845 0.851505 -0.221827 0.065 Uiso 1 1 calc R . . . .
H5SB H -0.000691 0.960947 -0.243259 0.065 Uiso 1 1 calc R . . . .
C6S C -0.1098(4) 0.9264(5) -0.1842(4) 0.0765(18) Uani 1 1 d . . . . .
H6SA H -0.127574 0.894929 -0.213178 0.092 Uiso 1 1 calc R . . . .
H6SB H -0.146198 0.994192 -0.201181 0.092 Uiso 1 1 calc R . . . .
C7S C -0.1207(5) 0.8851(6) -0.0883(4) 0.091(2) Uani 1 1 d D . . . .
H7SA H -0.154462 0.935002 -0.060527 0.109 Uiso 0.503(9) 1 calc R . P B 1
H7SB H -0.152218 0.841608 -0.072876 0.109 Uiso 0.503(9) 1 calc R . P B 1
H7SC H -0.181340 0.919790 -0.064758 0.109 Uiso 0.497(9) 1 calc R . P B 2
H7SD H -0.111693 0.818609 -0.073467 0.109 Uiso 0.497(9) 1 calc R . P B 2
C8S C -0.0326(5) 0.8388(7) -0.0679(6) 0.055(2) Uani 0.503(9) 1 d D . P B 1
H8SA H -0.008140 0.774773 -0.073391 0.066 Uiso 0.503(9) 1 calc R . P B 1
H8SB H -0.029534 0.834924 -0.009935 0.066 Uiso 0.503(9) 1 calc R . P B 1
O1 O 0.6382(2) 0.3660(2) 0.40760(19) 0.0429(7) Uani 1 1 d . . . . .
C1S C 0.7003(4) 0.2898(4) 0.4619(3) 0.0581(14) Uani 1 1 d . . . . .
H1SA H 0.740268 0.310358 0.478963 0.070 Uiso 1 1 calc R . . . .
H1SB H 0.737918 0.240099 0.434609 0.070 Uiso 1 1 calc R . . . .
C2S C 0.6423(4) 0.2556(4) 0.5354(3) 0.0615(14) Uani 1 1 d . . . . .
H2SA H 0.673428 0.229027 0.586689 0.074 Uiso 1 1 calc R . . . .
H2SB H 0.627148 0.207422 0.527013 0.074 Uiso 1 1 calc R . . . .
C3S C 0.5579(4) 0.3417(4) 0.5403(3) 0.0582(13) Uani 1 1 d . . . . .
H3SA H 0.554671 0.361258 0.589591 0.070 Uiso 1 1 calc R . . . .
H3SB H 0.502721 0.330667 0.542456 0.070 Uiso 1 1 calc R . . . .
C4S C 0.5702(3) 0.4145(3) 0.4598(3) 0.0439(11) Uani 1 1 d . . . . .
H4SA H 0.513042 0.449828 0.432933 0.053 Uiso 1 1 calc R . . . .
H4SB H 0.588188 0.458858 0.471601 0.053 Uiso 1 1 calc R . . . .
O3 O 0.1433(3) 0.3711(4) 0.1667(3) 0.0980(15) Uani 1 1 d . U . . .
C9S C 0.1210(5) 0.4673(7) 0.1094(4) 0.097(2) Uani 1 1 d . U . . .
H9SA H 0.055359 0.504810 0.113942 0.117 Uiso 1 1 calc R . . . .
H9SB H 0.154198 0.499816 0.119885 0.117 Uiso 1 1 calc R . . . .
C10S C 0.1518(9) 0.4478(10) 0.0284(6) 0.172(5) Uani 1 1 d . U . . .
H10A H 0.127729 0.505021 -0.017288 0.206 Uiso 1 1 calc R . . . .
H10B H 0.218584 0.422248 0.019738 0.206 Uiso 1 1 calc R . . . .
C11S C 0.1164(10) 0.3796(10) 0.0325(6) 0.196(6) Uani 1 1 d . U . . .
H11A H 0.144145 0.349673 -0.013008 0.235 Uiso 1 1 calc R . . . .
H11B H 0.049860 0.406551 0.032578 0.235 Uiso 1 1 calc R . . . .
C12S C 0.1492(6) 0.3096(7) 0.1210(6) 0.125(3) Uani 1 1 d . U . . .
H12A H 0.109133 0.274994 0.148730 0.150 Uiso 1 1 calc R . . . .
H12B H 0.211899 0.264458 0.115031 0.150 Uiso 1 1 calc R . . . .
C8T C -0.0543(6) 0.8951(9) -0.0596(5) 0.055(2) Uani 0.497(9) 1 d D . P B 2
H8TA H -0.032873 0.844264 -0.008621 0.066 Uiso 0.497(9) 1 calc R . P B 2
H8TB H -0.078316 0.955403 -0.046442 0.066 Uiso 0.497(9) 1 calc R . P B 2
F1A F 0.0085(9) 0.660(2) 0.774(2) 0.0694(11) Uani 0.135(3) 1 d D . P A 2
F2A F 0.1366(19) 0.6240(17) 0.8053(17) 0.0685(12) Uani 0.135(3) 1 d D . P A 2
F3A F 0.095(2) 0.7153(10) 0.6910(10) 0.0658(10) Uani 0.135(3) 1 d D . P A 2
F4A F -0.0354(14) 0.1150(11) 0.576(2) 0.0747(13) Uani 0.135(3) 1 d D . P A 2
F5A F -0.1204(17) 0.189(2) 0.6577(9) 0.0733(12) Uani 0.135(3) 1 d D . P A 2
F6A F -0.1367(16) 0.2428(17) 0.5317(15) 0.122(2) Uani 0.135(3) 1 d D . P A 2

loop_
_atom_site_aniso_label
_atom_site_aniso_U_11
_atom_site_aniso_U_22
_atom_site_aniso_U_33
_atom_site_aniso_U_23
_atom_site_aniso_U_13
_atom_site_aniso_U_12
Cu1 0.0287(2) 0.0221(2) 0.0208(2) 0.00006(18) -0.00403(18) -0.00940(19)
Cu2 0.0298(3) 0.0249(2) 0.0225(2) 0.00002(19) -0.00089(19) -0.00911(19)
Cl1 0.0276(5) 0.0290(5) 0.0278(5) 0.0009(4) -0.0076(4) -0.0109(4)
Cl2 0.0383(5) 0.0316(5) 0.0281(5) -0.0016(4) -0.0059(4) -0.0191(4)
P1 0.0230(5) 0.0195(4) 0.0192(5) -0.0028(4) -0.0040(4) -0.0067(4)
P2 0.0263(5) 0.0190(4) 0.0195(5) -0.0020(4) -0.0039(4) -0.0075(4)
P3 0.0252(5) 0.0224(5) 0.0232(5) -0.0004(4) -0.0018(4) -0.0075(4)
P4 0.0282(5) 0.0239(5) 0.0247(5) -0.0022(4) -0.0030(4) -0.0071(4)
F1 0.074(3) 0.0395(18) 0.088(3) -0.0390(19) -0.038(2) 0.0140(18)
F2 0.096(3) 0.064(2) 0.0404(19) -0.0298(17) 0.0012(19) -0.026(2)
F3 0.069(2) 0.085(3) 0.094(3) -0.066(3) 0.007(2) -0.040(2)
F4 0.115(4) 0.082(3) 0.170(5) 0.077(3) -0.100(4) -0.084(3)
F5 0.044(2) 0.094(3) 0.115(4) -0.059(3) 0.018(2) -0.042(2)
F6 0.068(2) 0.118(4) 0.081(3) -0.057(3) 0.004(2) -0.061(2)
F7 0.0325(14) 0.0515(17) 0.0617(19) 0.0069(14) -0.0002(13) 0.0039(12)
F8 0.0370(15) 0.081(2) 0.092(2) -0.0466(19) 0.0115(15) -0.0283(15)
F9 0.0410(14) 0.0582(17) 0.0377(15) -0.0098(12) 0.0099(11) -0.0157(13)
F10 0.075(2) 0.056(2) 0.155(4) -0.053(2) -0.032(2) -0.0214(17)
F11 0.155(4) 0.117(3) 0.094(3) 0.026(2) -0.046(3) -0.117(3)
F12 0.0519(18) 0.0562(18) 0.115(3) -0.0236(18) -0.0265(18) -0.0245(15)
F13 0.0741(19) 0.0342(14) 0.0524(17) -0.0102(12) -0.0228(14) -0.0159(13)
F14 0.0421(16) 0.0346(14) 0.091(2) -0.0241(15) -0.0111(15) -0.0013(12)
F15 0.095(2) 0.0277(13) 0.0500(17) 0.0025(12) -0.0053(15) -0.0304(14)
F16 0.102(3) 0.078(2) 0.106(3) 0.041(2) -0.061(2) -0.071(2)
F17 0.0471(17) 0.068(2) 0.088(2) -0.0014(17) -0.0201(16) -0.0287(16)
F18 0.110(3) 0.124(3) 0.111(3) -0.066(3) -0.011(2) -0.070(3)
F19 0.070(2) 0.076(2) 0.103(3) 0.004(2) -0.034(2) -0.0451(19)
F20 0.144(4) 0.140(4) 0.125(4) -0.072(3) 0.012(3) -0.105(3)
F21 0.131(3) 0.065(2) 0.137(4) 0.037(2) -0.088(3) -0.070(2)
F22 0.0328(13) 0.0414(14) 0.0355(14) -0.0012(11) -0.0005(10) -0.0030(11)
F23 0.0387(14) 0.0562(17) 0.0390(15) 0.0138(13) -0.0100(12) -0.0063(12)
F24 0.0408(16) 0.074(2) 0.085(2) -0.0400(18) -0.0200(15) -0.0055(14)
C1 0.0250(18) 0.0218(18) 0.0227(18) -0.0025(15) -0.0074(15) -0.0112(15)
C2 0.0274(19) 0.0277(19) 0.0233(19) -0.0045(15) -0.0037(15) -0.0106(16)
C3 0.035(2) 0.029(2) 0.0201(19) -0.0012(16) -0.0091(16) -0.0113(17)
C4 0.030(2) 0.0240(19) 0.029(2) 0.0021(16) -0.0141(16) -0.0080(16)
C5 0.028(2) 0.0219(18) 0.027(2) -0.0021(15) -0.0027(15) -0.0096(15)
C6 0.0259(19) 0.0204(17) 0.0204(18) -0.0007(14) -0.0046(15) -0.0085(15)
C7 0.0242(18) 0.0192(17) 0.0208(18) -0.0016(14) -0.0062(14) -0.0051(14)
C8 0.027(2) 0.033(2) 0.027(2) -0.0097(17) -0.0023(16) -0.0112(17)
C9 0.039(2) 0.036(2) 0.031(2) -0.0092(18) -0.0095(18) -0.0189(18)
C10 0.037(2) 0.029(2) 0.027(2) -0.0080(16) -0.0079(17) -0.0093(17)
C11 0.029(2) 0.031(2) 0.028(2) -0.0095(17) -0.0004(16) -0.0093(17)
C12 0.029(2) 0.0228(18) 0.0255(19) -0.0023(15) -0.0060(15) -0.0105(15)
C13 0.050(3) 0.043(3) 0.048(3) -0.023(2) 0.000(2) -0.019(2)
C14 0.0264(19) 0.0240(18) 0.0202(18) -0.0068(15) -0.0027(15) -0.0097(15)
C15 0.027(2) 0.027(2) 0.027(2) 0.0007(16) -0.0088(16) -0.0075(16)
C16 0.037(2) 0.024(2) 0.037(2) 0.0052(17) -0.0086(18) -0.0148(17)
C17 0.032(2) 0.029(2) 0.033(2) -0.0058(17) -0.0052(17) -0.0146(17)
C18 0.037(2) 0.030(2) 0.047(3) 0.0047(19) -0.023(2) -0.0120(18)
C19 0.037(2) 0.0230(19) 0.040(2) 0.0070(17) -0.0167(19) -0.0136(17)
C20 0.042(3) 0.037(2) 0.054(3) -0.003(2) -0.017(2) -0.019(2)
C21 0.0240(18) 0.0239(18) 0.0247(19) -0.0084(15) -0.0002(15) -0.0081(15)
C22 0.036(2) 0.0234(19) 0.026(2) -0.0042(16) -0.0087(16) -0.0090(16)
C23 0.046(2) 0.024(2) 0.028(2) -0.0023(16) -0.0043(18) -0.0155(18)
C24 0.039(2) 0.032(2) 0.044(3) -0.0105(19) -0.0060(19) -0.0165(19)
C25 0.043(3) 0.037(2) 0.050(3) -0.006(2) -0.021(2) -0.013(2)
C26 0.037(2) 0.026(2) 0.037(2) -0.0030(17) -0.0108(18) -0.0112(17)
C27 0.058(3) 0.042(3) 0.068(4) -0.005(3) -0.022(3) -0.025(2)
C28 0.0285(19) 0.0246(19) 0.0147(17) 0.0007(14) -0.0041(14) -0.0082(15)
C29 0.033(2) 0.0256(19) 0.0218(19) -0.0050(15) -0.0021(16) -0.0123(16)
C30 0.035(2) 0.026(2) 0.026(2) -0.0075(16) -0.0044(17) -0.0053(17)
C31 0.0258(19) 0.033(2) 0.0198(18) -0.0028(16) -0.0023(15) -0.0072(16)
C32 0.035(2) 0.031(2) 0.027(2) 0.0011(17) -0.0049(17) -0.0163(18)
C33 0.039(2) 0.0227(19) 0.030(2) -0.0053(16) -0.0015(17) -0.0127(17)
C34 0.034(2) 0.038(2) 0.033(2) -0.0061(19) -0.0017(18) -0.0103(19)
C35 0.0269(19) 0.0242(19) 0.0242(19) -0.0007(15) -0.0018(15) -0.0104(16)
C36 0.0266(19) 0.0246(19) 0.028(2) -0.0029(16) -0.0013(16) -0.0096(16)
C37 0.039(2) 0.035(2) 0.025(2) -0.0054(17) -0.0007(17) -0.0168(19)
C38 0.037(2) 0.035(2) 0.025(2) 0.0031(17) -0.0100(17) -0.0149(18)
C39 0.032(2) 0.026(2) 0.030(2) -0.0013(16) -0.0052(17) -0.0087(17)
C40 0.0261(19) 0.0231(18) 0.0262(19) -0.0023(15) -0.0015(15) -0.0122(15)
C41 0.030(2) 0.0247(19) 0.0205(18) 0.0025(15) -0.0030(15) -0.0105(16)
C42 0.028(2) 0.0260(19) 0.0234(19) 0.0004(15) -0.0032(15) -0.0116(16)
C43 0.026(2) 0.028(2) 0.025(2) -0.0004(16) -0.0036(16) -0.0076(16)
C44 0.039(2) 0.0216(19) 0.024(2) 0.0032(15) -0.0101(17) -0.0099(17)
C45 0.034(2) 0.030(2) 0.041(2) 0.0006(18) -0.0049(18) -0.0176(18)
C46 0.027(2) 0.029(2) 0.039(2) -0.0034(18) -0.0001(17) -0.0115(17)
C47 0.041(2) 0.029(2) 0.038(2) -0.0016(18) -0.0097(19) -0.0122(19)
C48 0.0263(19) 0.0226(18) 0.027(2) -0.0067(15) -0.0006(15) -0.0077(15)
C49 0.040(2) 0.028(2) 0.025(2) 0.0009(16) -0.0068(17) -0.0105(18)
C50 0.040(2) 0.035(2) 0.031(2) -0.0059(18) -0.0123(18) -0.0108(19)
C51 0.035(2) 0.027(2) 0.036(2) -0.0092(17) -0.0064(18) -0.0114(17)
C52 0.041(2) 0.029(2) 0.026(2) -0.0028(16) -0.0048(17) -0.0159(18)
C53 0.032(2) 0.029(2) 0.0233(19) -0.0024(16) -0.0058(16) -0.0115(17)
C54 0.053(3) 0.042(3) 0.050(3) -0.006(2) -0.021(2) -0.023(2)
C55 0.031(2) 0.0253(19) 0.030(2) -0.0049(16) -0.0055(16) -0.0074(16)
C56 0.044(2) 0.036(2) 0.029(2) -0.0013(18) -0.0091(19) -0.0150(19)
C57 0.063(3) 0.053(3) 0.038(3) 0.000(2) -0.023(2) -0.027(3)
C58 0.049(3) 0.038(2) 0.045(3) -0.005(2) -0.015(2) -0.017(2)
C59 0.051(3) 0.034(2) 0.035(2) 0.0052(19) -0.015(2) -0.021(2)
C60 0.044(2) 0.030(2) 0.028(2) -0.0014(17) -0.0101(18) -0.0140(18)
C61 0.070(4) 0.058(3) 0.064(4) -0.004(3) -0.030(3) -0.035(3)
C62 0.031(2) 0.029(2) 0.027(2) -0.0053(16) -0.0018(16) -0.0066(17)
C63 0.032(2) 0.029(2) 0.035(2) -0.0025(17) -0.0011(17) -0.0089(17)
C64 0.035(2) 0.039(2) 0.031(2) -0.0012(18) 0.0010(18) -0.0146(19)
C65 0.033(2) 0.036(2) 0.026(2) -0.0069(17) -0.0023(17) -0.0048(18)
C66 0.040(2) 0.029(2) 0.046(3) -0.0133(19) -0.010(2) -0.0014(19)
C67 0.035(2) 0.034(2) 0.043(3) -0.0119(19) -0.0070(19) -0.0089(19)
C68 0.036(2) 0.047(3) 0.030(2) -0.008(2) -0.0025(18) -0.010(2)
O2 0.053(2) 0.069(2) 0.049(2) -0.0117(18) -0.0075(17) -0.0246(18)
C5S 0.055(3) 0.051(3) 0.048(3) -0.018(2) -0.006(2) -0.009(2)
C6S 0.061(4) 0.109(5) 0.056(4) -0.021(4) -0.010(3) -0.029(4)
C7S 0.074(4) 0.122(6) 0.069(4) -0.016(4) 0.005(4) -0.044(4)
C8S 0.048(5) 0.055(6) 0.041(4) -0.006(4) -0.005(3) -0.006(4)
O1 0.0412(17) 0.0435(17) 0.0441(18) -0.0089(14) -0.0102(14) -0.0159(14)
C1S 0.050(3) 0.057(3) 0.054(3) -0.003(3) -0.016(2) -0.012(2)
C2S 0.062(3) 0.050(3) 0.058(3) 0.004(3) -0.013(3) -0.019(3)
C3S 0.070(4) 0.048(3) 0.052(3) -0.013(2) 0.000(3) -0.023(3)
C4S 0.048(3) 0.039(2) 0.048(3) -0.013(2) -0.011(2) -0.016(2)
O3 0.098(4) 0.132(4) 0.099(4) -0.054(3) -0.001(3) -0.063(3)
C9S 0.092(5) 0.154(6) 0.068(4) -0.028(4) 0.006(4) -0.076(5)
C10S 0.251(13) 0.287(13) 0.091(5) -0.081(7) 0.045(7) -0.215(12)
C11S 0.319(15) 0.343(15) 0.075(5) -0.079(7) 0.040(6) -0.276(13)
C12S 0.103(6) 0.186(8) 0.148(7) -0.110(6) 0.019(5) -0.080(6)
C8T 0.048(5) 0.055(6) 0.041(4) -0.006(4) -0.005(3) -0.006(4)
F1A 0.069(2) 0.085(3) 0.094(3) -0.066(3) 0.007(2) -0.040(2)
F2A 0.074(3) 0.0395(18) 0.088(3) -0.0390(19) -0.038(2) 0.0140(18)
F3A 0.096(3) 0.064(2) 0.0404(19) -0.0298(17) 0.0012(19) -0.026(2)
F4A 0.044(2) 0.094(3) 0.115(4) -0.059(3) 0.018(2) -0.042(2)
F5A 0.068(2) 0.118(4) 0.081(3) -0.057(3) 0.004(2) -0.061(2)
F6A 0.115(4) 0.082(3) 0.170(5) 0.077(3) -0.100(4) -0.084(3)

loop_
_atom_type_symbol
_atom_type_description
_atom_type_scat_dispersion_real
_atom_type_scat_dispersion_imag
_atom_type_scat_source
C C 0.0033 0.0016 'International Tables Vol C Tables 4.2.6.8 and 6.1.1.4'
H H 0.0000 0.0000 'International Tables Vol C Tables 4.2.6.8 and 6.1.1.4'
Cl Cl 0.1484 0.1585 'International Tables Vol C Tables 4.2.6.8 and 6.1.1.4'
Cu Cu 0.3201 1.2651 'International Tables Vol C Tables 4.2.6.8 and 6.1.1.4'
F F 0.0171 0.0103 'International Tables Vol C Tables 4.2.6.8 and 6.1.1.4'
O O 0.0106 0.0060 'International Tables Vol C Tables 4.2.6.8 and 6.1.1.4'
P P 0.1023 0.0942 'International Tables Vol C Tables 4.2.6.8 and 6.1.1.4'

loop_
_geom_angle_atom_site_label_1
_geom_angle_atom_site_label_2
_geom_angle_atom_site_label_3
_geom_angle
_geom_angle_site_symmetry_1
_geom_angle_site_symmetry_3
_geom_angle_publ_flag
Cl1 Cu1 Cu2 53.63(3) . . ?
Cl1 Cu1 Cl2 102.87(4) . . ?
Cl2 Cu1 Cu2 53.08(3) . . ?
P1 Cu1 Cu2 145.62(3) . . ?
P1 Cu1 Cl1 116.30(4) . . ?
P1 Cu1 Cl2 109.94(4) . . ?
P1 Cu1 P2 87.69(4) . . ?
P2 Cu1 Cu2 126.34(3) . . ?
P2 Cu1 Cl1 121.50(4) . . ?
P2 Cu1 Cl2 118.33(4) . . ?
Cl1 Cu2 Cu1 53.34(3) . . ?
Cl2 Cu2 Cu1 54.29(3) . . ?
Cl2 Cu2 Cl1 103.73(4) . . ?
P3 Cu2 Cu1 111.27(3) . . ?
P3 Cu2 Cl1 114.13(4) . . ?
P3 Cu2 Cl2 110.88(4) . . ?
P4 Cu2 Cu1 159.52(3) . . ?
P4 Cu2 Cl1 111.64(4) . . ?
P4 Cu2 Cl2 128.99(4) . . ?
P4 Cu2 P3 87.03(4) . . ?
Cu1 Cl1 Cu2 73.04(3) . . ?
Cu2 Cl2 Cu1 72.63(3) . . ?
C1 P1 Cu1 102.00(12) . . ?
C7 P1 Cu1 121.34(12) . . ?
C7 P1 C1 104.07(16) . . ?
C14 P1 Cu1 116.02(12) . . ?
C14 P1 C1 105.43(16) . . ?
C14 P1 C7 106.09(16) . . ?
C6 P2 Cu1 100.92(12) . . ?
C21 P2 Cu1 113.43(12) . . ?
C21 P2 C6 102.12(16) . . ?
C28 P2 Cu1 128.80(12) . . ?
C28 P2 C6 101.31(16) . . ?
C28 P2 C21 106.01(17) . . ?
C35 P3 Cu2 102.91(12) . . ?
C41 P3 Cu2 126.01(12) . . ?
C41 P3 C35 103.12(17) . . ?
C48 P3 Cu2 112.18(13) . . ?
C48 P3 C35 104.54(17) . . ?
C48 P3 C41 105.73(17) . . ?
C40 P4 Cu2 102.51(12) . . ?
C55 P4 Cu2 115.92(13) . . ?
C55 P4 C40 103.10(17) . . ?
C55 P4 C62 105.95(18) . . ?
C62 P4 Cu2 124.68(13) . . ?
C62 P4 C40 101.34(18) . . ?
C2 C1 P1 122.7(3) . . ?
C2 C1 C6 119.6(3) . . ?
C6 C1 P1 117.6(3) . . ?
C1 C2 H2 119.6 . . ?
C3 C2 C1 120.7(4) . . ?
C3 C2 H2 119.6 . . ?
C2 C3 H3 120.1 . . ?
C4 C3 C2 119.8(3) . . ?
C4 C3 H3 120.1 . . ?
C3 C4 H4 119.8 . . ?
C3 C4 C5 120.4(3) . . ?
C5 C4 H4 119.8 . . ?
C4 C5 H5 119.6 . . ?
C4 C5 C6 120.7(4) . . ?
C6 C5 H5 119.6 . . ?
C1 C6 P2 118.3(3) . . ?
C5 C6 P2 123.0(3) . . ?
C5 C6 C1 118.7(3) . . ?
C8 C7 P1 115.6(3) . . ?
C12 C7 P1 124.6(3) . . ?
C12 C7 C8 119.5(3) . . ?
C7 C8 H8 119.7 . . ?
C9 C8 C7 120.5(4) . . ?
C9 C8 H8 119.7 . . ?
C8 C9 H9 120.4 . . ?
C10 C9 C8 119.2(4) . . ?
C10 C9 H9 120.4 . . ?
C9 C10 C13 119.3(4) . . ?
C11 C10 C9 120.8(4) . . ?
C11 C10 C13 119.9(4) . . ?
C10 C11 H11 120.2 . . ?
C10 C11 C12 119.7(4) . . ?
C12 C11 H11 120.2 . . ?
C7 C12 C11 120.2(3) . . ?
C7 C12 H12 119.9 . . ?
C11 C12 H12 119.9 . . ?
F1 C13 F2 107.2(4) . . ?
F1 C13 F3 107.9(4) . . ?
F1 C13 C10 112.9(3) . . ?
F2 C13 C10 111.7(3) . . ?
F3 C13 F2 103.4(4) . . ?
F3 C13 C10 113.1(4) . . ?
F1A C13 C10 112.9(9) . . ?
F1A C13 F3A 100.0(19) . . ?
F2A C13 C10 124.6(9) . . ?
F2A C13 F1A 103.2(19) . . ?
F2A C13 F3A 103.5(18) . . ?
F3A C13 C10 109.5(9) . . ?
C15 C14 P1 123.7(3) . . ?
C19 C14 P1 117.3(3) . . ?
C19 C14 C15 118.9(3) . . ?
C14 C15 H15 119.7 . . ?
C16 C15 C14 120.6(3) . . ?
C16 C15 H15 119.7 . . ?
C15 C16 H16 119.9 . . ?
C17 C16 C15 120.2(3) . . ?
C17 C16 H16 119.9 . . ?
C16 C17 C18 119.5(4) . . ?
C16 C17 C20 120.4(3) . . ?
C18 C17 C20 120.1(3) . . ?
C17 C18 H18 119.9 . . ?
C19 C18 C17 120.2(4) . . ?
C19 C18 H18 119.9 . . ?
C14 C19 H19 119.7 . . ?
C18 C19 C14 120.5(3) . . ?
C18 C19 H19 119.7 . . ?
F4 C20 F5 106.2(5) . . ?
F4 C20 F6 108.2(5) . . ?
F4 C20 C17 113.7(3) . . ?
F5 C20 C17 112.1(3) . . ?
F6 C20 F5 103.8(4) . . ?
F6 C20 C17 112.2(4) . . ?
F4A C20 C17 108.3(11) . . ?
F5A C20 C17 112.4(10) . . ?
F5A C20 F4A 105.0(9) . . ?
F6A C20 C17 118.3(11) . . ?
F6A C20 F4A 105.4(9) . . ?
F6A C20 F5A 106.6(9) . . ?
C22 C21 P2 122.7(3) . . ?
C26 C21 P2 117.9(3) . . ?
C26 C21 C22 119.2(3) . . ?
C21 C22 H22 119.9 . . ?
C23 C22 C21 120.2(4) . . ?
C23 C22 H22 119.9 . . ?
C22 C23 H23 120.0 . . ?
C24 C23 C22 120.1(4) . . ?
C24 C23 H23 120.0 . . ?
C23 C24 C25 120.0(4) . . ?
C23 C24 C27 119.3(4) . . ?
C25 C24 C27 120.7(4) . . ?
C24 C25 H25 119.8 . . ?
C26 C25 C24 120.3(4) . . ?
C26 C25 H25 119.8 . . ?
C21 C26 H26 119.9 . . ?
C25 C26 C21 120.3(4) . . ?
C25 C26 H26 119.9 . . ?
F10 C27 C24 111.2(4) . . ?
F11 C27 F10 105.4(4) . . ?
F11 C27 C24 112.2(4) . . ?
F12 C27 F10 105.5(4) . . ?
F12 C27 F11 108.3(5) . . ?
F12 C27 C24 113.7(4) . . ?
C29 C28 P2 125.6(3) . . ?
C33 C28 P2 115.6(3) . . ?
C33 C28 C29 118.8(3) . . ?
C28 C29 H29 119.8 . . ?
C30 C29 C28 120.3(4) . . ?
C30 C29 H29 119.8 . . ?
C29 C30 H30 119.9 . . ?
C29 C30 C31 120.1(4) . . ?
C31 C30 H30 119.9 . . ?
C30 C31 C34 119.8(4) . . ?
C32 C31 C30 120.1(4) . . ?
C32 C31 C34 120.1(4) . . ?
C31 C32 H32 120.2 . . ?
C31 C32 C33 119.7(4) . . ?
C33 C32 H32 120.2 . . ?
C28 C33 H33 119.5 . . ?
C32 C33 C28 120.9(4) . . ?
C32 C33 H33 119.5 . . ?
F7 C34 F8 107.3(4) . . ?
F7 C34 F9 105.9(4) . . ?
F7 C34 C31 112.3(3) . . ?
F8 C34 F9 105.7(3) . . ?
F8 C34 C31 112.7(4) . . ?
F9 C34 C31 112.4(3) . . ?
C36 C35 P3 123.6(3) . . ?
C36 C35 C40 119.6(3) . . ?
C40 C35 P3 116.8(3) . . ?
C35 C36 H36 119.4 . . ?
C35 C36 C37 121.3(4) . . ?
C37 C36 H36 119.4 . . ?
C36 C37 H37 120.3 . . ?
C38 C37 C36 119.4(4) . . ?
C38 C37 H37 120.3 . . ?
C37 C38 H38 120.1 . . ?
C37 C38 C39 119.9(4) . . ?
C39 C38 H38 120.1 . . ?
C38 C39 H39 119.4 . . ?
C38 C39 C40 121.2(4) . . ?
C40 C39 H39 119.4 . . ?
C35 C40 P4 117.9(3) . . ?
C39 C40 P4 123.4(3) . . ?
C39 C40 C35 118.7(3) . . ?
C42 C41 P3 124.5(3) . . ?
C42 C41 C46 119.6(4) . . ?
C46 C41 P3 115.9(3) . . ?
C41 C42 H42 119.8 . . ?
C41 C42 C43 120.4(4) . . ?
C43 C42 H42 119.8 . . ?
C42 C43 H43 120.2 . . ?
C44 C43 C42 119.6(4) . . ?
C44 C43 H43 120.2 . . ?
C43 C44 C45 120.6(4) . . ?
C43 C44 C47 120.8(4) . . ?
C45 C44 C47 118.6(4) . . ?
C44 C45 H45 120.1 . . ?
C46 C45 C44 119.7(4) . . ?
C46 C45 H45 120.1 . . ?
C41 C46 H46 120.0 . . ?
C45 C46 C41 120.0(4) . . ?
C45 C46 H46 120.0 . . ?
F13 C47 F14 107.2(4) . . ?
F13 C47 F15 106.9(3) . . ?
F13 C47 C44 112.2(3) . . ?
F14 C47 F15 105.8(3) . . ?
F14 C47 C44 112.6(4) . . ?
F15 C47 C44 111.7(4) . . ?
C49 C48 P3 118.5(3) . . ?
C53 C48 P3 122.9(3) . . ?
C53 C48 C49 118.3(4) . . ?
C48 C49 H49 119.5 . . ?
C50 C49 C48 120.9(4) . . ?
C50 C49 H49 119.5 . . ?
C49 C50 H50 120.1 . . ?
C49 C50 C51 119.9(4) . . ?
C51 C50 H50 120.1 . . ?
C50 C51 C54 119.2(4) . . ?
C52 C51 C50 120.2(4) . . ?
C52 C51 C54 120.6(4) . . ?
C51 C52 H52 120.1 . . ?
C51 C52 C53 119.8(4) . . ?
C53 C52 H52 120.1 . . ?
C48 C53 H53 119.6 . . ?
C52 C53 C48 120.9(4) . . ?
C52 C53 H53 119.6 . . ?
F16 C54 F18 106.5(4) . . ?
F16 C54 C51 113.6(4) . . ?
F17 C54 F16 108.2(4) . . ?
F17 C54 F18 104.1(4) . . ?
F17 C54 C51 112.7(4) . . ?
F18 C54 C51 111.2(4) . . ?
C56 C55 P4 118.1(3) . . ?
C56 C55 C60 118.6(4) . . ?
C60 C55 P4 123.3(3) . . ?
C55 C56 H56 119.7 . . ?
C57 C56 C55 120.6(4) . . ?
C57 C56 H56 119.7 . . ?
C56 C57 H57 119.8 . . ?
C56 C57 C58 120.3(4) . . ?
C58 C57 H57 119.8 . . ?
C57 C58 C59 120.2(4) . . ?
C57 C58 C61 119.9(4) . . ?
C59 C58 C61 119.9(4) . . ?
C58 C59 H59 120.3 . . ?
C60 C59 C58 119.4(4) . . ?
C60 C59 H59 120.3 . . ?
C55 C60 H60 119.6 . . ?
C59 C60 C55 120.8(4) . . ?
C59 C60 H60 119.6 . . ?
F19 C61 F20 105.1(4) . . ?
F19 C61 F21 105.0(5) . . ?
F19 C61 C58 113.2(5) . . ?
F20 C61 C58 112.0(5) . . ?
F21 C61 F20 107.4(5) . . ?
F21 C61 C58 113.6(4) . . ?
C63 C62 P4 115.6(3) . . ?
C67 C62 P4 124.4(3) . . ?
C67 C62 C63 119.9(4) . . ?
C62 C63 H63 120.1 . . ?
C64 C63 C62 119.7(4) . . ?
C64 C63 H63 120.1 . . ?
C63 C64 H64 120.0 . . ?
C63 C64 C65 120.0(4) . . ?
C65 C64 H64 120.0 . . ?
C64 C65 C68 120.0(4) . . ?
C66 C65 C64 120.5(4) . . ?
C66 C65 C68 119.6(4) . . ?
C65 C66 H66 120.1 . . ?
C65 C66 C67 119.7(4) . . ?
C67 C66 H66 120.1 . . ?
C62 C67 C66 120.1(4) . . ?
C62 C67 H67 120.0 . . ?
C66 C67 H67 120.0 . . ?
F22 C68 C65 112.9(3) . . ?
F23 C68 F22 105.9(3) . . ?
F23 C68 C65 111.8(4) . . ?
F24 C68 F22 105.4(4) . . ?
F24 C68 F23 106.8(4) . . ?
F24 C68 C65 113.5(4) . . ?
C5S O2 C8S 100.3(5) . . ?
C5S O2 C8T 109.8(5) . . ?
O2 C5S H5SA 110.4 . . ?
O2 C5S H5SB 110.4 . . ?
O2 C5S C6S 106.4(4) . . ?
H5SA C5S H5SB 108.6 . . ?
C6S C5S H5SA 110.4 . . ?
C6S C5S H5SB 110.4 . . ?
C5S C6S H6SA 111.3 . . ?
C5S C6S H6SB 111.3 . . ?
C5S C6S C7S 102.5(5) . . ?
H6SA C6S H6SB 109.2 . . ?
C7S C6S H6SA 111.3 . . ?
C7S C6S H6SB 111.3 . . ?
C6S C7S H7SA 111.2 . . ?
C6S C7S H7SB 111.2 . . ?
C6S C7S H7SC 110.8 . . ?
C6S C7S H7SD 110.8 . . ?
H7SA C7S H7SB 109.1 . . ?
H7SC C7S H7SD 108.9 . . ?
C8S C7S C6S 103.0(6) . . ?
C8S C7S H7SA 111.2 . . ?
C8S C7S H7SB 111.2 . . ?
C8T C7S C6S 104.5(6) . . ?
C8T C7S H7SC 110.8 . . ?
C8T C7S H7SD 110.8 . . ?
O2 C8S H8SA 110.3 . . ?
O2 C8S H8SB 110.3 . . ?
C7S C8S O2 107.3(6) . . ?
C7S C8S H8SA 110.3 . . ?
C7S C8S H8SB 110.3 . . ?
H8SA C8S H8SB 108.5 . . ?
C4S O1 C1S 105.1(4) . . ?
O1 C1S H1SA 110.8 . . ?
O1 C1S H1SB 110.8 . . ?
O1 C1S C2S 104.9(4) . . ?
H1SA C1S H1SB 108.8 . . ?
C2S C1S H1SA 110.8 . . ?
C2S C1S H1SB 110.8 . . ?
C1S C2S H2SA 110.8 . . ?
C1S C2S H2SB 110.8 . . ?
C1S C2S C3S 104.6(4) . . ?
H2SA C2S H2SB 108.9 . . ?
C3S C2S H2SA 110.8 . . ?
C3S C2S H2SB 110.8 . . ?
C2S C3S H3SA 111.2 . . ?
C2S C3S H3SB 111.2 . . ?
C2S C3S C4S 102.8(4) . . ?
H3SA C3S H3SB 109.1 . . ?
C4S C3S H3SA 111.2 . . ?
C4S C3S H3SB 111.2 . . ?
O1 C4S C3S 107.1(4) . . ?
O1 C4S H4SA 110.3 . . ?
O1 C4S H4SB 110.3 . . ?
C3S C4S H4SA 110.3 . . ?
C3S C4S H4SB 110.3 . . ?
H4SA C4S H4SB 108.5 . . ?
C12S O3 C9S 108.7(7) . . ?
O3 C9S H9SA 111.6 . . ?
O3 C9S H9SB 111.6 . . ?
H9SA C9S H9SB 109.4 . . ?
C10S C9S O3 101.1(8) . . ?
C10S C9S H9SA 111.6 . . ?
C10S C9S H9SB 111.6 . . ?
C9S C10S H10A 110.9 . . ?
C9S C10S H10B 110.9 . . ?
H10A C10S H10B 108.9 . . ?
C11S C10S C9S 104.4(8) . . ?
C11S C10S H10A 110.9 . . ?
C11S C10S H10B 110.9 . . ?
C10S C11S H11A 112.2 . . ?
C10S C11S H11B 112.2 . . ?
C10S C11S C12S 97.8(8) . . ?
H11A C11S H11B 109.8 . . ?
C12S C11S H11A 112.2 . . ?
C12S C11S H11B 112.2 . . ?
O3 C12S C11S 103.3(8) . . ?
O3 C12S H12A 111.1 . . ?
O3 C12S H12B 111.1 . . ?
C11S C12S H12A 111.1 . . ?
C11S C12S H12B 111.1 . . ?
H12A C12S H12B 109.1 . . ?
O2 C8T H8TA 110.3 . . ?
O2 C8T H8TB 110.3 . . ?
C7S C8T O2 107.3(6) . . ?
C7S C8T H8TA 110.3 . . ?
C7S C8T H8TB 110.3 . . ?
H8TA C8T H8TB 108.5 . . ?

loop_
_geom_bond_atom_site_label_1
_geom_bond_atom_site_label_2
_geom_bond_distance
_geom_bond_site_symmetry_2
_geom_bond_publ_flag
Cu1 Cu2 2.7768(6) . ?
Cu1 Cl1 2.3287(10) . ?
Cu1 Cl2 2.3626(10) . ?
Cu1 P1 2.2525(10) . ?
Cu1 P2 2.2608(10) . ?
Cu2 Cl1 2.3375(10) . ?
Cu2 Cl2 2.3260(11) . ?
Cu2 P3 2.2538(11) . ?
Cu2 P4 2.2365(10) . ?
P1 C1 1.833(4) . ?
P1 C7 1.826(4) . ?
P1 C14 1.822(4) . ?
P2 C6 1.838(4) . ?
P2 C21 1.825(4) . ?
P2 C28 1.825(4) . ?
P3 C35 1.831(4) . ?
P3 C41 1.818(4) . ?
P3 C48 1.817(4) . ?
P4 C40 1.840(4) . ?
P4 C55 1.819(4) . ?
P4 C62 1.825(4) . ?
F1 C13 1.312(5) . ?
F2 C13 1.339(5) . ?
F3 C13 1.330(5) . ?
F4 C20 1.301(5) . ?
F5 C20 1.326(5) . ?
F6 C20 1.312(5) . ?
F7 C34 1.326(5) . ?
F8 C34 1.331(5) . ?
F9 C34 1.334(5) . ?
F10 C27 1.340(6) . ?
F11 C27 1.317(6) . ?
F12 C27 1.314(6) . ?
F13 C47 1.324(5) . ?
F14 C47 1.332(5) . ?
F15 C47 1.337(5) . ?
F16 C54 1.313(5) . ?
F17 C54 1.311(6) . ?
F18 C54 1.333(6) . ?
F19 C61 1.312(7) . ?
F20 C61 1.340(7) . ?
F21 C61 1.326(6) . ?
F22 C68 1.344(5) . ?
F23 C68 1.344(5) . ?
F24 C68 1.330(5) . ?
C1 C2 1.393(5) . ?
C1 C6 1.406(5) . ?
C2 H2 0.9500 . ?
C2 C3 1.386(5) . ?
C3 H3 0.9500 . ?
C3 C4 1.377(6) . ?
C4 H4 0.9500 . ?
C4 C5 1.384(5) . ?
C5 H5 0.9500 . ?
C5 C6 1.399(5) . ?
C7 C8 1.394(5) . ?
C7 C12 1.383(5) . ?
C8 H8 0.9500 . ?
C8 C9 1.385(5) . ?
C9 H9 0.9500 . ?
C9 C10 1.385(6) . ?
C10 C11 1.382(6) . ?
C10 C13 1.500(6) . ?
C11 H11 0.9500 . ?
C11 C12 1.388(5) . ?
C12 H12 0.9500 . ?
C13 F1A 1.335(8) . ?
C13 F2A 1.308(8) . ?
C13 F3A 1.336(8) . ?
C14 C15 1.386(5) . ?
C14 C19 1.386(5) . ?
C15 H15 0.9500 . ?
C15 C16 1.379(5) . ?
C16 H16 0.9500 . ?
C16 C17 1.376(5) . ?
C17 C18 1.388(5) . ?
C17 C20 1.496(6) . ?
C18 H18 0.9500 . ?
C18 C19 1.375(6) . ?
C19 H19 0.9500 . ?
C20 F4A 1.310(8) . ?
C20 F5A 1.296(8) . ?
C20 F6A 1.292(8) . ?
C21 C22 1.401(5) . ?
C21 C26 1.385(5) . ?
C22 H22 0.9500 . ?
C22 C23 1.383(6) . ?
C23 H23 0.9500 . ?
C23 C24 1.376(6) . ?
C24 C25 1.388(6) . ?
C24 C27 1.502(6) . ?
C25 H25 0.9500 . ?
C25 C26 1.379(6) . ?
C26 H26 0.9500 . ?
C28 C29 1.394(5) . ?
C28 C33 1.389(5) . ?
C29 H29 0.9500 . ?
C29 C30 1.383(5) . ?
C30 H30 0.9500 . ?
C30 C31 1.388(6) . ?
C31 C32 1.377(6) . ?
C31 C34 1.497(6) . ?
C32 H32 0.9500 . ?
C32 C33 1.387(6) . ?
C33 H33 0.9500 . ?
C35 C36 1.384(5) . ?
C35 C40 1.405(5) . ?
C36 H36 0.9500 . ?
C36 C37 1.391(5) . ?
C37 H37 0.9500 . ?
C37 C38 1.385(6) . ?
C38 H38 0.9500 . ?
C38 C39 1.387(6) . ?
C39 H39 0.9500 . ?
C39 C40 1.397(5) . ?
C41 C42 1.381(5) . ?
C41 C46 1.393(5) . ?
C42 H42 0.9500 . ?
C42 C43 1.382(5) . ?
C43 H43 0.9500 . ?
C43 C44 1.377(6) . ?
C44 C45 1.381(6) . ?
C44 C47 1.494(6) . ?
C45 H45 0.9500 . ?
C45 C46 1.380(6) . ?
C46 H46 0.9500 . ?
C48 C49 1.400(5) . ?
C48 C53 1.394(5) . ?
C49 H49 0.9500 . ?
C49 C50 1.372(6) . ?
C50 H50 0.9500 . ?
C50 C51 1.390(6) . ?
C51 C52 1.380(6) . ?
C51 C54 1.492(6) . ?
C52 H52 0.9500 . ?
C52 C53 1.382(5) . ?
C53 H53 0.9500 . ?
C55 C56 1.380(6) . ?
C55 C60 1.400(5) . ?
C56 H56 0.9500 . ?
C56 C57 1.372(6) . ?
C57 H57 0.9500 . ?
C57 C58 1.376(6) . ?
C58 C59 1.382(6) . ?
C58 C61 1.487(7) . ?
C59 H59 0.9500 . ?
C59 C60 1.374(6) . ?
C60 H60 0.9500 . ?
C62 C63 1.393(6) . ?
C62 C67 1.379(6) . ?
C63 H63 0.9500 . ?
C63 C64 1.372(6) . ?
C64 H64 0.9500 . ?
C64 C65 1.387(6) . ?
C65 C66 1.374(6) . ?
C65 C68 1.490(6) . ?
C66 H66 0.9500 . ?
C66 C67 1.384(6) . ?
C67 H67 0.9500 . ?
O2 C5S 1.411(6) . ?
O2 C8S 1.457(8) . ?
O2 C8T 1.454(8) . ?
C5S H5SA 0.9900 . ?
C5S H5SB 0.9900 . ?
C5S C6S 1.490(8) . ?
C6S H6SA 0.9900 . ?
C6S H6SB 0.9900 . ?
C6S C7S 1.556(9) . ?
C7S H7SA 0.9900 . ?
C7S H7SB 0.9900 . ?
C7S H7SC 0.9900 . ?
C7S H7SD 0.9900 . ?
C7S C8S 1.380(9) . ?
C7S C8T 1.383(9) . ?
C8S H8SA 0.9900 . ?
C8S H8SB 0.9900 . ?
O1 C1S 1.423(6) . ?
O1 C4S 1.409(5) . ?
C1S H1SA 0.9900 . ?
C1S H1SB 0.9900 . ?
C1S C2S 1.502(7) . ?
C2S H2SA 0.9900 . ?
C2S H2SB 0.9900 . ?
C2S C3S 1.519(7) . ?
C3S H3SA 0.9900 . ?
C3S H3SB 0.9900 . ?
C3S C4S 1.531(7) . ?
C4S H4SA 0.9900 . ?
C4S H4SB 0.9900 . ?
O3 C9S 1.491(9) . ?
O3 C12S 1.447(9) . ?
C9S H9SA 0.9900 . ?
C9S H9SB 0.9900 . ?
C9S C10S 1.470(11) . ?
C10S H10A 0.9900 . ?
C10S H10B 0.9900 . ?
C10S C11S 1.448(12) . ?
C11S H11A 0.9900 . ?
C11S H11B 0.9900 . ?
C11S C12S 1.606(15) . ?
C12S H12A 0.9900 . ?
C12S H12B 0.9900 . ?
C8T H8TA 0.9900 . ?
C8T H8TB 0.9900 . ?
